data_4087409
loop_
_publ_author_name
'Murugesan, Sathiyamoorthy'
'St\"oger, Berthold'
'Weil, Matthias'
'Veiros, Luis F.'
'Kirchner, Karl'

_publ_section_title
;
 Synthesis, Structure, and Reactivity of Co(II) and Ni(II) PCP Pincer
 Borohydride Complexes.
;
_journal_issue 7
_journal_name_full Organometallics
_journal_page_first 1364
_journal_page_last 1372
_journal_paper_doi 10.1021/acs.organomet.5b00075
_journal_volume 34
_journal_year 2015
_chemical_formula_moiety 'C20 H41 B Co N2 P2'
_chemical_formula_sum 'C20 H41 B Co N2 P2'
_chemical_formula_weight 441.23
_space_group_IT_number 2
_space_group_name_Hall '-P 1'
_space_group_name_H-M_alt 'P -1'
_symmetry_cell_setting triclinic
_symmetry_space_group_name_Hall '-P 1'
_symmetry_space_group_name_H-M 'P -1'
_atom_sites_solution_hydrogens geom
_atom_sites_solution_primary direct
_atom_sites_solution_secondary difmap
_audit_creation_method SHELXL-97
_cell_angle_alpha 87.162(3)
_cell_angle_beta 81.981(3)
_cell_angle_gamma 80.160(3)
_cell_formula_units_Z 2
_cell_length_a 7.8255(13)
_cell_length_b 8.5372(15)
_cell_length_c 17.914(3)
_cell_measurement_reflns_used 9089
_cell_measurement_temperature 100
_cell_measurement_theta_max 24.958
_cell_measurement_theta_min 2.297
_cell_volume 1167.3(3)
_computing_cell_refinement 'SAINT (Bruker, 2013)'
_computing_data_collection 'APEX2 (Bruker, 2013)'
_computing_data_reduction 'SAINT (Bruker, 2013)'
_computing_structure_refinement 'SHELXL-97 (Sheldrick, 2008)'
_computing_structure_solution 'SHELXS-97 (Sheldrick, 2008)'
_diffrn_ambient_temperature 100
_diffrn_measured_fraction_theta_full 1.00
_diffrn_measured_fraction_theta_max 0.931
_diffrn_measurement_device_type 'Bruker APEXII CCD'
_diffrn_measurement_method '\w- and \f-scans'
_diffrn_radiation_monochromator graphite
_diffrn_radiation_source 'fine-focus sealed tube'
_diffrn_radiation_type MoK\a
_diffrn_radiation_wavelength 0.71073
_diffrn_reflns_av_R_equivalents 0.0479
_diffrn_reflns_av_sigmaI/netI 0.0406
_diffrn_reflns_limit_h_max 12
_diffrn_reflns_limit_h_min -12
_diffrn_reflns_limit_k_max 13
_diffrn_reflns_limit_k_min -12
_diffrn_reflns_limit_l_max 28
_diffrn_reflns_limit_l_min -28
_diffrn_reflns_number 45128
_diffrn_reflns_theta_full 32.5
_diffrn_reflns_theta_max 34.85
_diffrn_reflns_theta_min 2.30
_exptl_absorpt_coefficient_mu 0.879
_exptl_absorpt_correction_T_max 0.7469
_exptl_absorpt_correction_T_min 0.6407
_exptl_absorpt_correction_type multi-scan
_exptl_absorpt_process_details
;
SADABS (Bruker, 2013)
;
_exptl_crystal_colour 'light red'
_exptl_crystal_density_diffrn 1.255
_exptl_crystal_density_method 'not measured'
_exptl_crystal_description plate
_exptl_crystal_F_000 474
_exptl_crystal_size_max 0.26
_exptl_crystal_size_mid 0.13
_exptl_crystal_size_min 0.08
_refine_diff_density_max 0.709
_refine_diff_density_min -0.622
_refine_diff_density_rms 0.083
_refine_ls_extinction_method none
_refine_ls_goodness_of_fit_ref 1.127
_refine_ls_hydrogen_treatment mixed
_refine_ls_matrix_type full
_refine_ls_number_parameters 261
_refine_ls_number_reflns 9458
_refine_ls_number_restraints 0
_refine_ls_restrained_S_all 1.127
_refine_ls_R_factor_all 0.0500
_refine_ls_R_factor_gt 0.0385
_refine_ls_shift/su_max 0.001
_refine_ls_shift/su_mean 0.000
_refine_ls_structure_factor_coef Fsqd
_refine_ls_weighting_details 'calc w=1/[\s^2^(Fo^2^)+(0.0144P)^2^+1.0610P] where P=(Fo^2^+2Fc^2^)/3'
_refine_ls_weighting_scheme calc
_refine_ls_wR_factor_gt 0.0829
_refine_ls_wR_factor_ref 0.0866
_reflns_number_gt 7972
_reflns_number_total 9458
_reflns_threshold_expression >2sigma(I)
_cod_data_source_file om5b00075_si_001.cif
_cod_data_source_block Co_PCP_BH4
_cod_database_code 4087409

loop_
_symmetry_equiv_pos_as_xyz
'x, y, z'
'-x, -y, -z'

loop_
_atom_site_label
_atom_site_type_symbol
_atom_site_fract_x
_atom_site_fract_y
_atom_site_fract_z
_atom_site_U_iso_or_equiv
_atom_site_adp_type
_atom_site_occupancy
_atom_site_symmetry_multiplicity
_atom_site_calc_flag
_atom_site_refinement_flags
Co1 Co 0.08553(2) 0.59473(2) 0.269126(10) 0.01020(4) Uani 1 1 d .
P2 P -0.07839(4) 0.75345(4) 0.352386(19) 0.01168(7) Uani 1 1 d .
P1 P 0.23392(4) 0.48723(4) 0.167252(19) 0.01032(6) Uani 1 1 d .
C2 C 0.00299(17) 0.71085(16) 0.11927(7) 0.0116(2) Uani 1 1 d .
C1 C -0.03795(17) 0.73185(16) 0.19802(7) 0.0114(2) Uani 1 1 d .
C6 C -0.16295(17) 0.86619(16) 0.22197(7) 0.0119(2) Uani 1 1 d .
C3 C -0.07208(18) 0.81963(17) 0.06687(8) 0.0146(2) Uani 1 1 d .
H3 H -0.0390 0.8055 0.0143 0.017 Uiso 1 1 calc R
C4 C -0.19580(18) 0.94852(17) 0.09348(8) 0.0151(2) Uani 1 1 d .
H4 H -0.2486 1.0218 0.0584 0.018 Uiso 1 1 calc R
C5 C -0.24391(17) 0.97261(16) 0.17022(8) 0.0138(2) Uani 1 1 d .
H5 H -0.3305 1.0600 0.1874 0.017 Uiso 1 1 calc R
N1 N 0.12672(15) 0.57632(14) 0.09561(6) 0.0132(2) Uani 1 1 d .
N2 N -0.20001(16) 0.88990(15) 0.30008(7) 0.0153(2) Uani 1 1 d .
C8 C 0.25600(17) 0.27036(16) 0.15791(8) 0.0130(2) Uani 1 1 d .
H8 H 0.3106 0.2211 0.2026 0.016 Uiso 1 1 calc R
C18 C -0.23203(18) 0.66875(18) 0.42413(8) 0.0157(2) Uani 1 1 d .
H18 H -0.1595 0.5904 0.4552 0.019 Uiso 1 1 calc R
C10 C 0.37282(19) 0.19604(18) 0.08827(8) 0.0173(3) Uani 1 1 d .
H10A H 0.3955 0.0801 0.0953 0.026 Uiso 1 1 calc R
H10B H 0.4839 0.2367 0.0815 0.026 Uiso 1 1 calc R
H10C H 0.3136 0.2239 0.0435 0.026 Uiso 1 1 calc R
C15 C 0.03948(19) 0.87231(18) 0.40463(8) 0.0164(3) Uani 1 1 d .
H15 H -0.0478 0.9589 0.4304 0.020 Uiso 1 1 calc R
C11 C 0.45631(18) 0.53466(18) 0.14303(9) 0.0166(3) Uani 1 1 d .
H11 H 0.5008 0.4998 0.0904 0.020 Uiso 1 1 calc R
C19 C -0.3493(2) 0.7864(2) 0.47914(9) 0.0225(3) Uani 1 1 d .
H19A H -0.4347 0.8561 0.4521 0.034 Uiso 1 1 calc R
H19B H -0.2771 0.8507 0.5009 0.034 Uiso 1 1 calc R
H19C H -0.4111 0.7275 0.5196 0.034 Uiso 1 1 calc R
C12 C 0.4477(2) 0.7154(2) 0.14439(11) 0.0264(3) Uani 1 1 d .
H12A H 0.4116 0.7516 0.1961 0.040 Uiso 1 1 calc R
H12B H 0.3628 0.7679 0.1120 0.040 Uiso 1 1 calc R
H12C H 0.5634 0.7422 0.1259 0.040 Uiso 1 1 calc R
C20 C -0.3429(2) 0.5742(2) 0.38538(10) 0.0259(3) Uani 1 1 d .
H20A H -0.4171 0.5213 0.4237 0.039 Uiso 1 1 calc R
H20B H -0.2658 0.4943 0.3534 0.039 Uiso 1 1 calc R
H20C H -0.4167 0.6467 0.3543 0.039 Uiso 1 1 calc R
C13 C 0.5833(2) 0.4480(2) 0.19507(11) 0.0244(3) Uani 1 1 d .
H13A H 0.6953 0.4867 0.1842 0.037 Uiso 1 1 calc R
H13B H 0.6019 0.3335 0.1866 0.037 Uiso 1 1 calc R
H13C H 0.5340 0.4683 0.2477 0.037 Uiso 1 1 calc R
C7 C 0.2033(2) 0.56843(19) 0.01628(8) 0.0193(3) Uani 1 1 d .
H7A H 0.1119 0.5620 -0.0151 0.029 Uiso 1 1 calc R
H7B H 0.2942 0.4740 0.0091 0.029 Uiso 1 1 calc R
H7C H 0.2552 0.6640 0.0018 0.029 Uiso 1 1 calc R
C17 C 0.1338(2) 0.7720(2) 0.46480(9) 0.0201(3) Uani 1 1 d .
H17A H 0.2119 0.6805 0.4412 0.030 Uiso 1 1 calc R
H17B H 0.0472 0.7345 0.5034 0.030 Uiso 1 1 calc R
H17C H 0.2023 0.8370 0.4883 0.030 Uiso 1 1 calc R
C16 C 0.1688(3) 0.9493(2) 0.34835(10) 0.0275(3) Uani 1 1 d .
H16A H 0.2208 1.0235 0.3747 0.041 Uiso 1 1 calc R
H16B H 0.1069 1.0070 0.3087 0.041 Uiso 1 1 calc R
H16C H 0.2613 0.8665 0.3256 0.041 Uiso 1 1 calc R
C9 C 0.07462(19) 0.22165(19) 0.16532(9) 0.0176(3) Uani 1 1 d .
H9A H 0.0139 0.2690 0.1233 0.026 Uiso 1 1 calc R
H9B H 0.0066 0.2593 0.2131 0.026 Uiso 1 1 calc R
H9C H 0.0874 0.1055 0.1644 0.026 Uiso 1 1 calc R
C14 C -0.3046(2) 1.03949(19) 0.32741(9) 0.0211(3) Uani 1 1 d .
H14A H -0.2561 1.1288 0.3011 0.032 Uiso 1 1 calc R
H14B H -0.3021 1.0456 0.3817 0.032 Uiso 1 1 calc R
H14C H -0.4256 1.0445 0.3177 0.032 Uiso 1 1 calc R
B1 B 0.1797(2) 0.4123(2) 0.34749(10) 0.0195(3) Uani 1 1 d .
H1B H 0.232(3) 0.531(2) 0.3246(11) 0.017(5) Uiso 1 1 d .
H2B H 0.055(3) 0.421(2) 0.3141(12) 0.023(5) Uiso 1 1 d .
H3B H 0.137(3) 0.418(3) 0.4093(12) 0.027(6) Uiso 1 1 d .
H4B H 0.277(3) 0.305(3) 0.3297(13) 0.034(6) Uiso 1 1 d .

loop_
_atom_site_aniso_label
_atom_site_aniso_U_11
_atom_site_aniso_U_22
_atom_site_aniso_U_33
_atom_site_aniso_U_23
_atom_site_aniso_U_13
_atom_site_aniso_U_12
Co1 0.00963(8) 0.01045(8) 0.00980(8) -0.00002(6) -0.00099(6) 0.00006(6)
P2 0.01093(14) 0.01244(15) 0.01103(14) -0.00163(11) -0.00087(11) -0.00025(11)
P1 0.00834(13) 0.01060(15) 0.01157(14) -0.00076(11) -0.00007(10) -0.00122(11)
C2 0.0104(5) 0.0120(6) 0.0121(5) 0.0001(4) -0.0008(4) -0.0021(4)
C1 0.0097(5) 0.0122(6) 0.0120(5) 0.0004(4) -0.0012(4) -0.0015(4)
C6 0.0099(5) 0.0123(6) 0.0135(5) 0.0003(4) -0.0014(4) -0.0017(4)
C3 0.0140(6) 0.0165(6) 0.0128(5) 0.0024(5) -0.0026(4) -0.0018(5)
C4 0.0132(6) 0.0150(6) 0.0174(6) 0.0029(5) -0.0050(5) -0.0017(5)
C5 0.0115(5) 0.0117(6) 0.0180(6) 0.0005(5) -0.0035(4) -0.0002(4)
N1 0.0136(5) 0.0150(5) 0.0092(4) 0.0003(4) 0.0010(4) 0.0006(4)
N2 0.0165(5) 0.0134(5) 0.0134(5) -0.0022(4) -0.0013(4) 0.0046(4)
C8 0.0111(5) 0.0129(6) 0.0152(6) -0.0007(4) -0.0032(4) -0.0013(4)
C18 0.0135(6) 0.0202(7) 0.0129(6) -0.0007(5) 0.0002(4) -0.0029(5)
C10 0.0153(6) 0.0155(6) 0.0205(6) -0.0052(5) -0.0007(5) -0.0011(5)
C15 0.0171(6) 0.0154(6) 0.0171(6) -0.0040(5) -0.0025(5) -0.0030(5)
C11 0.0109(5) 0.0163(6) 0.0227(7) -0.0052(5) 0.0021(5) -0.0044(5)
C19 0.0178(7) 0.0297(8) 0.0173(6) -0.0034(6) 0.0032(5) -0.0004(6)
C12 0.0215(7) 0.0181(7) 0.0400(10) -0.0028(7) 0.0031(7) -0.0101(6)
C20 0.0194(7) 0.0355(9) 0.0249(8) -0.0057(7) 0.0006(6) -0.0121(7)
C13 0.0122(6) 0.0252(8) 0.0372(9) -0.0068(7) -0.0068(6) -0.0028(5)
C7 0.0228(7) 0.0199(7) 0.0116(6) 0.0008(5) 0.0042(5) 0.0007(5)
C17 0.0203(7) 0.0232(7) 0.0179(6) -0.0045(5) -0.0058(5) -0.0032(6)
C16 0.0332(9) 0.0264(9) 0.0271(8) 0.0016(6) -0.0048(7) -0.0168(7)
C9 0.0155(6) 0.0190(7) 0.0200(6) -0.0010(5) -0.0022(5) -0.0075(5)
C14 0.0228(7) 0.0172(7) 0.0193(7) -0.0037(5) -0.0005(5) 0.0071(5)
B1 0.0254(8) 0.0159(7) 0.0155(7) 0.0018(6) -0.0039(6) 0.0018(6)

loop_
_atom_type_symbol
_atom_type_description
_atom_type_scat_dispersion_real
_atom_type_scat_dispersion_imag
_atom_type_scat_source
C C 0.0033 0.0016 'International Tables Vol C Tables 4.2.6.8 and 6.1.1.4'
H H 0.0000 0.0000 'International Tables Vol C Tables 4.2.6.8 and 6.1.1.4'
B B 0.0013 0.0007 'International Tables Vol C Tables 4.2.6.8 and 6.1.1.4'
N N 0.0061 0.0033 'International Tables Vol C Tables 4.2.6.8 and 6.1.1.4'
P P 0.1023 0.0942 'International Tables Vol C Tables 4.2.6.8 and 6.1.1.4'
Co Co 0.3494 0.9721 'International Tables Vol C Tables 4.2.6.8 and 6.1.1.4'

loop_
_geom_angle_atom_site_label_1
_geom_angle_atom_site_label_2
_geom_angle_atom_site_label_3
_geom_angle
C1 Co1 B1 167.73(7)
C1 Co1 P1 83.12(4)
B1 Co1 P1 97.18(5)
C1 Co1 P2 83.57(4)
B1 Co1 P2 96.95(5)
P1 Co1 P2 165.673(15)
C1 Co1 H1B 158.9(7)
B1 Co1 H1B 33.4(7)
P1 Co1 H1B 96.5(7)
P2 Co1 H1B 94.1(7)
C1 Co1 H2B 133.8(7)
B1 Co1 H2B 34.0(7)
P1 Co1 H2B 95.6(7)
P2 Co1 H2B 97.4(7)
H1B Co1 H2B 67.4(10)
N2 P2 C18 107.24(7)
N2 P2 C15 104.58(7)
C18 P2 C15 105.74(7)
N2 P2 Co1 104.28(4)
C18 P2 Co1 118.35(5)
C15 P2 Co1 115.54(5)
N1 P1 C11 103.42(7)
N1 P1 C8 107.57(6)
C11 P1 C8 105.89(6)
N1 P1 Co1 104.79(4)
C11 P1 Co1 115.39(5)
C8 P1 Co1 118.52(5)
C3 C2 N1 121.24(12)
C3 C2 C1 122.09(12)
N1 C2 C1 116.66(11)
C2 C1 C6 116.80(12)
C2 C1 Co1 121.60(10)
C6 C1 Co1 121.38(10)
C5 C6 N2 121.42(12)
C5 C6 C1 121.67(12)
N2 C6 C1 116.90(12)
C4 C3 C2 118.70(13)
C4 C3 H3 120.6
C2 C3 H3 120.6
C5 C4 C3 121.52(13)
C5 C4 H4 119.2
C3 C4 H4 119.2
C4 C5 C6 119.15(12)
C4 C5 H5 120.4
C6 C5 H5 120.4
C2 N1 C7 118.54(11)
C2 N1 P1 112.40(9)
C7 N1 P1 123.17(10)
C6 N2 C14 119.23(12)
C6 N2 P2 113.79(9)
C14 N2 P2 125.59(10)
C9 C8 C10 110.53(12)
C9 C8 P1 110.01(9)
C10 C8 P1 117.38(10)
C9 C8 H8 106.0
C10 C8 H8 106.0
P1 C8 H8 106.0
C20 C18 C19 110.54(13)
C20 C18 P2 109.49(10)
C19 C18 P2 116.25(11)
C20 C18 H18 106.7
C19 C18 H18 106.7
P2 C18 H18 106.7
C8 C10 H10A 109.5
C8 C10 H10B 109.5
H10A C10 H10B 109.5
C8 C10 H10C 109.5
H10A C10 H10C 109.5
H10B C10 H10C 109.5
C16 C15 C17 110.99(13)
C16 C15 P2 108.91(11)
C17 C15 P2 112.03(11)
C16 C15 H15 108.3
C17 C15 H15 108.3
P2 C15 H15 108.3
C13 C11 C12 111.23(13)
C13 C11 P1 112.41(11)
C12 C11 P1 109.19(10)
C13 C11 H11 108.0
C12 C11 H11 108.0
P1 C11 H11 108.0
C18 C19 H19A 109.5
C18 C19 H19B 109.5
H19A C19 H19B 109.5
C18 C19 H19C 109.5
H19A C19 H19C 109.5
H19B C19 H19C 109.5
C11 C12 H12A 109.5
C11 C12 H12B 109.5
H12A C12 H12B 109.5
C11 C12 H12C 109.5
H12A C12 H12C 109.5
H12B C12 H12C 109.5
C18 C20 H20A 109.5
C18 C20 H20B 109.5
H20A C20 H20B 109.5
C18 C20 H20C 109.5
H20A C20 H20C 109.5
H20B C20 H20C 109.5
C11 C13 H13A 109.5
C11 C13 H13B 109.5
H13A C13 H13B 109.5
C11 C13 H13C 109.5
H13A C13 H13C 109.5
H13B C13 H13C 109.5
N1 C7 H7A 109.5
N1 C7 H7B 109.5
H7A C7 H7B 109.5
N1 C7 H7C 109.5
H7A C7 H7C 109.5
H7B C7 H7C 109.5
C15 C17 H17A 109.5
C15 C17 H17B 109.5
H17A C17 H17B 109.5
C15 C17 H17C 109.5
H17A C17 H17C 109.5
H17B C17 H17C 109.5
C15 C16 H16A 109.5
C15 C16 H16B 109.5
H16A C16 H16B 109.5
C15 C16 H16C 109.5
H16A C16 H16C 109.5
H16B C16 H16C 109.5
C8 C9 H9A 109.5
C8 C9 H9B 109.5
H9A C9 H9B 109.5
C8 C9 H9C 109.5
H9A C9 H9C 109.5
H9B C9 H9C 109.5
N2 C14 H14A 109.5
N2 C14 H14B 109.5
H14A C14 H14B 109.5
N2 C14 H14C 109.5
H14A C14 H14C 109.5
H14B C14 H14C 109.5
Co1 B1 H1B 48.6(9)
Co1 B1 H2B 51.6(10)
H1B B1 H2B 100.2(14)
Co1 B1 H3B 122.9(11)
H1B B1 H3B 110.3(15)
H2B B1 H3B 110.4(15)
Co1 B1 H4B 122.9(12)
H1B B1 H4B 111.0(15)
H2B B1 H4B 109.8(16)
H3B B1 H4B 114.2(16)

loop_
_geom_bond_atom_site_label_1
_geom_bond_atom_site_label_2
_geom_bond_distance
Co1 C1 1.9329(13)
Co1 B1 2.1493(17)
Co1 P1 2.1752(5)
Co1 P2 2.1860(5)
Co1 H1B 1.629(19)
Co1 H2B 1.69(2)
P2 N2 1.7037(12)
P2 C18 1.8424(15)
P2 C15 1.8470(15)
P1 N1 1.7074(12)
P1 C11 1.8422(14)
P1 C8 1.8436(15)
C2 C3 1.4035(18)
C2 N1 1.4107(17)
C2 C1 1.4156(18)
C1 C6 1.4157(19)
C6 C5 1.4035(18)
C6 N2 1.4064(18)
C3 C4 1.391(2)
C3 H3 0.9500
C4 C5 1.390(2)
C4 H4 0.9500
C5 H5 0.9500
N1 C7 1.4634(18)
N2 C14 1.4605(19)
C8 C9 1.533(2)
C8 C10 1.535(2)
C8 H8 1.0000
C18 C20 1.533(2)
C18 C19 1.534(2)
C18 H18 1.0000
C10 H10A 0.9800
C10 H10B 0.9800
C10 H10C 0.9800
C15 C16 1.533(2)
C15 C17 1.534(2)
C15 H15 1.0000
C11 C13 1.531(2)
C11 C12 1.534(2)
C11 H11 1.0000
C19 H19A 0.9800
C19 H19B 0.9800
C19 H19C 0.9800
C12 H12A 0.9800
C12 H12B 0.9800
C12 H12C 0.9800
C20 H20A 0.9800
C20 H20B 0.9800
C20 H20C 0.9800
C13 H13A 0.9800
C13 H13B 0.9800
C13 H13C 0.9800
C7 H7A 0.9800
C7 H7B 0.9800
C7 H7C 0.9800
C17 H17A 0.9800
C17 H17B 0.9800
C17 H17C 0.9800
C16 H16A 0.9800
C16 H16B 0.9800
C16 H16C 0.9800
C9 H9A 0.9800
C9 H9B 0.9800
C9 H9C 0.9800
C14 H14A 0.9800
C14 H14B 0.9800
C14 H14C 0.9800
B1 H1B 1.20(2)
B1 H2B 1.20(2)
B1 H3B 1.11(2)
B1 H4B 1.11(2)
